data_7252073
loop_
_publ_author_name
'Barton, Benita'
'Adam, Muhammad-Ameen'
'Hosten, Eric C.'

_publ_section_title
;
 The host potential of
 N,N&#x2032;-bis(9-(4-methoxyphenyl)-9H-xanthen-9-yl)ethane-1,2-diamine
 for xylene and ethylbenzene isomers, and its selectivity behaviour in
 mixed guest solutions
;
_journal_issue 20
_journal_name_full CrystEngComm
_journal_page_first 3188
_journal_page_last 3199
_journal_paper_doi 10.1039/D6CE00160B
_journal_volume 28
_journal_year 2026
_chemical_formula_moiety 'C42 H36 N2 O4, 2(C8 H10)'
_chemical_formula_sum 'C58 H56 N2 O4'
_chemical_formula_weight 845.04
_chemical_name_systematic
;
N,N'-Bis(9-(4-methoxyphenyl)-9H-xanthen-9-yl)ethane-1,2-diamine
;
_chemical_temperature_decomposition 314.45
_space_group_crystal_system triclinic
_space_group_IT_number 2
_space_group_name_Hall '-P 1'
_space_group_name_H-M_alt 'P -1'
_atom_sites_solution_hydrogens mixed
_atom_sites_solution_primary dual
_atom_sites_solution_secondary difmap
_audit_creation_method SHELXL-2025/1
_audit_update_record
;
2026-02-10 deposited with the CCDC.	2026-04-14 downloaded from the CCDC.
;
_cell_angle_alpha 104.0600(10)
_cell_angle_beta 91.0520(10)
_cell_angle_gamma 108.3170(10)
_cell_formula_units_Z 1
_cell_length_a 8.6383(3)
_cell_length_b 9.2258(3)
_cell_length_c 15.8317(5)
_cell_measurement_reflns_used 9268
_cell_measurement_temperature 200(2)
_cell_measurement_theta_max 28.15
_cell_measurement_theta_min 2.95
_cell_volume 1155.74(7)
_computing_cell_refinement 'SAINT V8.40B (Bruker AXS LLC, 2019)'
_computing_data_collection 'Bruker Instrument Service V6.2.16'
_computing_data_reduction 'SAINT V8.40B (Bruker AXS LLC, 2019)'
_computing_molecular_graphics 'Ortep-3 for Windows V2023.1 (Farrugia, 2012)'
_computing_publication_material 'PLATON (Spek, 2009) and MERCURY (Macrae, 2008)'
_computing_structure_refinement 'SHELXL-2025/1 (Sheldrick, 2015b) and ShelXle (H\"ubschle, 2011)'
_computing_structure_solution 'SHELXT-2019/3 (Sheldrick, 2015a)'
_diffrn_ambient_temperature 200(2)
_diffrn_detector 'Bruker PHOTON II 7 CCD detector'
_diffrn_detector_area_resol_mean 7.3910
_diffrn_measured_fraction_theta_full 0.998
_diffrn_measured_fraction_theta_max 0.997
_diffrn_measurement_device 'four-circle KAPPA diffractometer'
_diffrn_measurement_device_type 'Bruker D8 QUEST'
_diffrn_measurement_method '\f and \w scans'
_diffrn_radiation_monochromator graphite
_diffrn_radiation_type MoK\a
_diffrn_radiation_wavelength 0.71073
_diffrn_reflns_av_R_equivalents 0.0447
_diffrn_reflns_av_unetI/netI 0.0213
_diffrn_reflns_Laue_measured_fraction_full 0.998
_diffrn_reflns_Laue_measured_fraction_max 0.997
_diffrn_reflns_limit_h_max 11
_diffrn_reflns_limit_h_min -11
_diffrn_reflns_limit_k_max 12
_diffrn_reflns_limit_k_min -12
_diffrn_reflns_limit_l_max 21
_diffrn_reflns_limit_l_min -21
_diffrn_reflns_number 100762
_diffrn_reflns_point_group_measured_fraction_full 0.998
_diffrn_reflns_point_group_measured_fraction_max 0.997
_diffrn_reflns_theta_full 25.242
_diffrn_reflns_theta_max 28.291
_diffrn_reflns_theta_min 2.429
_diffrn_source 'sealed x-ray tube'
_diffrn_source_current 1.4
_diffrn_source_power 70
_diffrn_source_voltage 50
_exptl_absorpt_coefficient_mu 0.075
_exptl_absorpt_correction_T_max 0.7457
_exptl_absorpt_correction_T_min 0.6978
_exptl_absorpt_correction_type multi-scan
_exptl_absorpt_process_details 'SADABS V2016/2 (Krause, 2015)'
_exptl_crystal_colour colourless
_exptl_crystal_density_diffrn 1.214
_exptl_crystal_density_method 'not measured'
_exptl_crystal_description block
_exptl_crystal_F_000 450
_exptl_crystal_size_max 0.429
_exptl_crystal_size_mid 0.311
_exptl_crystal_size_min 0.308
_refine_diff_density_max 0.302
_refine_diff_density_min -0.261
_refine_diff_density_rms 0.049
_refine_ls_extinction_coef 0.033(3)
_refine_ls_extinction_expression Fc^*^=kFc[1+0.001xFc^2^\l^3^/sin(2\q)]^-1/4^
_refine_ls_extinction_method 'SHELXL-2025/1 (Sheldrick 2025)'
_refine_ls_goodness_of_fit_ref 1.107
_refine_ls_hydrogen_treatment mixed
_refine_ls_matrix_type full
_refine_ls_number_parameters 335
_refine_ls_number_reflns 5731
_refine_ls_number_restraints 60
_refine_ls_restrained_S_all 1.104
_refine_ls_R_factor_all 0.0833
_refine_ls_R_factor_gt 0.0545
_refine_ls_shift/su_max 0.000
_refine_ls_shift/su_mean 0.000
_refine_ls_structure_factor_coef Fsqd
_refine_ls_weighting_details 'w=1/[\s^2^(Fo^2^)+(0.0516P)^2^+0.6464P] where P=(Fo^2^+2Fc^2^)/3'
_refine_ls_weighting_scheme calc
_refine_ls_wR_factor_gt 0.1252
_refine_ls_wR_factor_ref 0.1605
_reflns_Friedel_coverage 0.000
_reflns_number_gt 4256
_reflns_number_total 5731
_reflns_threshold_expression 'I > 2\s(I)'
_cod_data_source_file d6ce00160b2.cif
_cod_data_source_block cq366
_cod_database_code 7252073
_shelx_shelxl_version_number 2025/1
_shelx_space_group_comment
;
The symmetry employed for this shelxl refinement is uniquely defined
by the following loop, which should always be used as a source of
symmetry information in preference to the above space-group names.
They are only intended as comments.
;
_shelx_estimated_absorpt_t_min 0.968
_shelx_estimated_absorpt_t_max 0.977
_exptl_absorpt_special_details 'Additional spherical absorption correction applied with mu*r =  0.20'

loop_
_space_group_symop_operation_xyz
'x, y, z'
'-x, -y, -z'

loop_
_atom_site_label
_atom_site_type_symbol
_atom_site_fract_x
_atom_site_fract_y
_atom_site_fract_z
_atom_site_U_iso_or_equiv
_atom_site_adp_type
_atom_site_occupancy
_atom_site_site_symmetry_order
_atom_site_calc_flag
_atom_site_refinement_flags_posn
_atom_site_refinement_flags_adp
_atom_site_refinement_flags_occupancy
_atom_site_disorder_assembly
_atom_site_disorder_group
O1 O 0.91525(16) 0.78484(16) 0.70126(12) 0.0625(4) Uani 1 1 d . . . . .
O2 O 0.33468(18) 0.17046(17) 0.93615(9) 0.0553(4) Uani 1 1 d . . . . .
N1 N 0.50258(15) 0.45459(15) 0.60861(8) 0.0286(3) Uani 1 1 d . . . . .
C1 C 0.61306(16) 0.51707(16) 0.69175(9) 0.0269(3) Uani 1 1 d . . . . .
C2 C 0.56538(18) 0.52795(19) 0.53835(9) 0.0330(3) Uani 1 1 d . . . . .
H2A H 0.662887 0.499684 0.518987 0.040 Uiso 1 1 calc R U . . .
H2B H 0.599024 0.644500 0.560431 0.040 Uiso 1 1 calc R U . . .
C3 C 0.4260(3) 0.1920(3) 1.01616(12) 0.0605(6) Uani 1 1 d . . . . .
H3A H 0.525752 0.164865 1.003980 0.091 Uiso 1 1 calc R U . . .
H3B H 0.359536 0.123277 1.049755 0.091 Uiso 1 1 calc R U . . .
H3C H 0.455841 0.302647 1.050074 0.091 Uiso 1 1 calc R U . . .
C11 C 0.63019(18) 0.69121(17) 0.72803(9) 0.0302(3) Uani 1 1 d . . . . .
C12 C 0.7751(2) 0.8117(2) 0.73067(12) 0.0410(4) Uani 1 1 d . . . . .
C13 C 0.7880(3) 0.9702(2) 0.76288(15) 0.0544(5) Uani 1 1 d . . . . .
H13 H 0.889444 1.051070 0.764680 0.065 Uiso 1 1 calc R U . . .
C14 C 0.6541(3) 1.0093(2) 0.79195(13) 0.0513(5) Uani 1 1 d . . . . .
H14 H 0.662252 1.117210 0.813267 0.062 Uiso 1 1 calc R U . . .
C15 C 0.5077(2) 0.8918(2) 0.79021(11) 0.0448(4) Uani 1 1 d . . . . .
H15 H 0.414851 0.918526 0.810389 0.054 Uiso 1 1 calc R U . . .
C16 C 0.4963(2) 0.73435(19) 0.75895(10) 0.0366(3) Uani 1 1 d . . . . .
H16 H 0.395163 0.654073 0.758557 0.044 Uiso 1 1 calc R U . . .
C21 C 0.78247(18) 0.50315(18) 0.67700(9) 0.0311(3) Uani 1 1 d . . . . .
C22 C 0.9185(2) 0.6321(2) 0.67938(12) 0.0417(4) Uani 1 1 d . . . . .
C23 C 1.0699(2) 0.6154(3) 0.66035(16) 0.0570(5) Uani 1 1 d . . . . .
H23 H 1.162005 0.706128 0.662255 0.068 Uiso 1 1 calc R U . . .
C24 C 1.0858(2) 0.4681(3) 0.63891(14) 0.0533(5) Uani 1 1 d . . . . .
H24 H 1.188238 0.456072 0.624717 0.064 Uiso 1 1 calc R U . . .
C25 C 0.9529(2) 0.3378(2) 0.63804(14) 0.0516(5) Uani 1 1 d . . . . .
H25 H 0.964204 0.235730 0.624670 0.062 Uiso 1 1 calc R U . . .
C26 C 0.8029(2) 0.3548(2) 0.65655(12) 0.0432(4) Uani 1 1 d . . . . .
H26 H 0.711851 0.263595 0.655333 0.052 Uiso 1 1 calc R U . . .
C31 C 0.53596(17) 0.42395(17) 0.75707(9) 0.0286(3) Uani 1 1 d . . . . .
C32 C 0.38057(19) 0.3134(2) 0.74139(10) 0.0380(4) Uani 1 1 d . . . . .
H32 H 0.316004 0.293792 0.688034 0.046 Uiso 1 1 calc R U . . .
C33 C 0.3168(2) 0.2302(2) 0.80239(12) 0.0440(4) Uani 1 1 d . . . . .
H33 H 0.210675 0.152871 0.789935 0.053 Uiso 1 1 calc R U . . .
C34 C 0.4085(2) 0.2602(2) 0.88126(10) 0.0389(4) Uani 1 1 d . . . . .
C35 C 0.5627(2) 0.3715(2) 0.89909(10) 0.0397(4) Uani 1 1 d . . . . .
H35 H 0.625523 0.393471 0.953349 0.048 Uiso 1 1 calc R U . . .
C36 C 0.6257(2) 0.45153(19) 0.83676(10) 0.0360(3) Uani 1 1 d . . . . .
H36 H 0.732826 0.527097 0.848877 0.043 Uiso 1 1 calc R U . . .
H1 H 0.491(2) 0.352(2) 0.5908(13) 0.042(5) Uiso 1 1 d . . . . .
C41 C 0.0331(3) 0.6332(3) 0.96598(18) 0.0710(6) Uani 1 1 d D . . . .
C42 C -0.0280(3) 0.6327(3) 1.04536(18) 0.0756(7) Uani 1 1 d D . . . .
H42 H -0.048674 0.724435 1.078146 0.091 Uiso 1 1 calc R U . . .
C43 C -0.0602(3) 0.5032(4) 1.07869(17) 0.0770(7) Uani 1 1 d D . . . .
H43 H -0.102108 0.507858 1.133980 0.092 Uiso 1 1 calc R U . . .
C44 C 0.0679(5) 0.7749(4) 0.9294(3) 0.1192(14) Uani 1 1 d D . . . .
H44A H 0.054751 0.739983 0.865318 0.179 Uiso 1 1 calc R U . . .
H44B H 0.180511 0.845163 0.949711 0.179 Uiso 1 1 calc R U . . .
H44C H -0.008765 0.831778 0.949391 0.179 Uiso 1 1 calc R U . . .
C51 C 0.3484(9) -0.0185(7) 0.5359(4) 0.0724(16) Uani 0.749(7) 1 d D . P A 1
C52 C 0.3840(9) 0.0521(5) 0.4679(5) 0.0715(16) Uani 0.749(7) 1 d D . P A 1
H52 H 0.305707 0.089015 0.444856 0.086 Uiso 0.749(7) 1 calc R U P A 1
C53 C 0.5319(12) 0.0696(7) 0.4330(3) 0.0762(19) Uani 0.749(7) 1 d D . P A 1
H53 H 0.552660 0.118325 0.386117 0.091 Uiso 0.749(7) 1 calc R U P A 1
C54 C 0.1858(6) -0.0410(5) 0.5723(3) 0.1010(18) Uani 0.749(7) 1 d D . P A 1
H54A H 0.137225 0.034386 0.558669 0.151 Uiso 0.749(7) 1 calc R U P A 1
H54B H 0.201526 -0.022987 0.635972 0.151 Uiso 0.749(7) 1 calc R U P A 1
H54C H 0.112560 -0.149171 0.546154 0.151 Uiso 0.749(7) 1 calc R U P A 1
C61 C 0.3525(13) 0.026(2) 0.5070(12) 0.053(3) Uani 0.251(7) 1 d D . P A 2
C62 C 0.442(2) 0.049(2) 0.4366(11) 0.059(4) Uani 0.251(7) 1 d D . P A 2
H62 H 0.400320 0.084282 0.392166 0.071 Uiso 0.251(7) 1 calc R U P A 2
C63 C 0.5893(18) 0.0233(14) 0.4300(12) 0.049(3) Uani 0.251(7) 1 d D . P A 2
H63 H 0.649471 0.039900 0.381620 0.059 Uiso 0.251(7) 1 calc R U P A 2
C64 C 0.1911(13) 0.0611(15) 0.5097(11) 0.106(7) Uani 0.251(7) 1 d D . P A 2
H64A H 0.142420 0.040916 0.449811 0.160 Uiso 0.251(7) 1 calc R U P A 2
H64B H 0.211494 0.172137 0.540725 0.160 Uiso 0.251(7) 1 calc R U P A 2
H64C H 0.115570 -0.007376 0.540281 0.160 Uiso 0.251(7) 1 calc R U P A 2

loop_
_atom_site_aniso_label
_atom_site_aniso_U_11
_atom_site_aniso_U_22
_atom_site_aniso_U_33
_atom_site_aniso_U_23
_atom_site_aniso_U_13
_atom_site_aniso_U_12
O1 0.0376(7) 0.0392(7) 0.1119(13) 0.0227(8) 0.0226(7) 0.0112(5)
O2 0.0679(9) 0.0628(9) 0.0433(7) 0.0310(6) 0.0134(6) 0.0192(7)
N1 0.0298(6) 0.0313(6) 0.0252(6) 0.0083(5) 0.0018(4) 0.0101(5)
C1 0.0261(6) 0.0309(7) 0.0256(6) 0.0070(5) 0.0020(5) 0.0123(5)
C2 0.0313(7) 0.0406(8) 0.0264(7) 0.0121(6) 0.0020(6) 0.0085(6)
C3 0.0982(17) 0.0569(12) 0.0350(9) 0.0222(8) 0.0089(10) 0.0292(11)
C11 0.0337(7) 0.0323(7) 0.0260(6) 0.0072(5) -0.0004(5) 0.0133(6)
C12 0.0381(8) 0.0355(8) 0.0507(9) 0.0116(7) 0.0049(7) 0.0134(7)
C13 0.0542(11) 0.0312(9) 0.0720(13) 0.0104(8) 0.0032(10) 0.0088(8)
C14 0.0723(13) 0.0349(9) 0.0486(10) 0.0049(7) 0.0017(9) 0.0250(9)
C15 0.0596(11) 0.0449(9) 0.0387(9) 0.0089(7) 0.0073(8) 0.0308(9)
C16 0.0406(8) 0.0381(8) 0.0344(8) 0.0077(6) 0.0041(6) 0.0188(7)
C21 0.0287(7) 0.0375(8) 0.0294(7) 0.0081(6) 0.0019(5) 0.0145(6)
C22 0.0323(8) 0.0420(9) 0.0544(10) 0.0160(7) 0.0070(7) 0.0145(7)
C23 0.0303(9) 0.0619(12) 0.0819(15) 0.0248(11) 0.0128(9) 0.0144(8)
C24 0.0388(9) 0.0750(13) 0.0584(11) 0.0196(10) 0.0123(8) 0.0334(9)
C25 0.0473(10) 0.0556(11) 0.0598(11) 0.0100(9) 0.0102(8) 0.0316(9)
C26 0.0383(8) 0.0402(9) 0.0517(10) 0.0063(7) 0.0063(7) 0.0181(7)
C31 0.0327(7) 0.0313(7) 0.0257(6) 0.0075(5) 0.0038(5) 0.0159(6)
C32 0.0331(8) 0.0494(9) 0.0339(8) 0.0173(7) 0.0024(6) 0.0122(7)
C33 0.0363(8) 0.0544(10) 0.0430(9) 0.0232(8) 0.0069(7) 0.0093(7)
C34 0.0502(9) 0.0428(9) 0.0326(8) 0.0172(6) 0.0117(7) 0.0215(7)
C35 0.0536(10) 0.0402(8) 0.0290(7) 0.0100(6) -0.0005(7) 0.0201(7)
C36 0.0400(8) 0.0354(8) 0.0310(7) 0.0076(6) -0.0026(6) 0.0117(6)
C41 0.0472(12) 0.0762(16) 0.0774(16) 0.0118(13) -0.0106(11) 0.0107(11)
C42 0.0630(14) 0.0706(15) 0.0790(16) -0.0117(13) -0.0035(12) 0.0266(12)
C43 0.0578(14) 0.102(2) 0.0581(14) 0.0037(13) 0.0054(11) 0.0206(14)
C44 0.091(2) 0.101(3) 0.148(3) 0.050(2) -0.032(2) -0.0038(19)
C51 0.123(4) 0.039(2) 0.038(3) 0.0073(16) 0.005(2) 0.006(2)
C52 0.116(4) 0.0391(17) 0.055(4) 0.017(2) -0.004(3) 0.017(2)
C53 0.125(5) 0.052(3) 0.045(2) 0.025(2) 0.000(3) 0.011(4)
C54 0.132(4) 0.064(2) 0.079(3) 0.0025(19) 0.023(3) 0.005(2)
C61 0.057(5) 0.050(9) 0.043(9) -0.008(5) -0.006(5) 0.019(6)
C62 0.088(10) 0.068(9) 0.032(6) 0.001(5) 0.002(6) 0.051(8)
C63 0.069(7) 0.033(5) 0.049(7) 0.015(5) 0.024(5) 0.017(4)
C64 0.065(6) 0.076(8) 0.146(13) -0.041(8) -0.010(7) 0.033(6)

loop_
_atom_type_symbol
_atom_type_description
_atom_type_scat_dispersion_real
_atom_type_scat_dispersion_imag
_atom_type_scat_source
C C 0.0033 0.0016 'International Tables Vol C Tables 4.2.6.8 and 6.1.1.4'
H H 0.0000 0.0000 'International Tables Vol C Tables 4.2.6.8 and 6.1.1.4'
N N 0.0061 0.0033 'International Tables Vol C Tables 4.2.6.8 and 6.1.1.4'
O O 0.0106 0.0060 'International Tables Vol C Tables 4.2.6.8 and 6.1.1.4'

loop_
_exptl_crystal_face_index_h
_exptl_crystal_face_index_k
_exptl_crystal_face_index_l
_exptl_crystal_face_perp_dist
-4.00 -3.00 2.00 0.1890
-4.00 3.00 -1.00 0.1690
-4.00 3.00 2.00 0.1500
-3.00 4.00 0.00 0.1350
-3.00 0.00 2.00 0.1840
-3.00 -4.00 4.00 0.2110
-3.00 4.00 4.00 0.1420
-3.00 3.00 -1.00 0.1560
-3.00 -2.00 4.00 0.1860
-2.00 -1.00 4.00 0.1960
0.00 0.00 1.00 0.1230
0.00 0.00 -1.00 0.1540
1.00 -1.00 0.00 0.1540
1.00 1.00 4.00 0.1210
1.00 0.00 2.00 0.1340
1.00 4.00 -1.00 0.2130
1.00 1.00 -3.00 0.1860
2.00 1.00 -1.00 0.1960
2.00 1.00 4.00 0.1400
3.00 -4.00 0.00 0.1840
3.00 -4.00 3.00 0.1820
3.00 3.00 -2.00 0.1980
4.00 -3.00 -1.00 0.1580
4.00 -4.00 3.00 0.1490

loop_
_geom_angle_atom_site_label_1
_geom_angle_atom_site_label_2
_geom_angle_atom_site_label_3
_geom_angle
_geom_angle_site_symmetry_1
_geom_angle_site_symmetry_3
_geom_angle_publ_flag
C22 O1 C12 118.70(13) . . ?
C34 O2 C3 117.34(16) . . ?
C2 N1 C1 114.71(11) . . ?
C2 N1 H1 108.1(12) . . ?
C1 N1 H1 105.8(13) . . ?
N1 C1 C21 111.46(11) . . ?
N1 C1 C11 108.12(11) . . ?
C21 C1 C11 109.10(12) . . ?
N1 C1 C31 108.84(11) . . ?
C21 C1 C31 109.61(11) . . ?
C11 C1 C31 109.68(11) . . ?
N1 C2 C2 110.20(15) . 2_666 ?
N1 C2 H2A 109.6 . . ?
C2 C2 H2A 109.6 2_666 . ?
N1 C2 H2B 109.6 . . ?
C2 C2 H2B 109.6 2_666 . ?
H2A C2 H2B 108.1 . . ?
O2 C3 H3A 109.5 . . ?
O2 C3 H3B 109.5 . . ?
H3A C3 H3B 109.5 . . ?
O2 C3 H3C 109.5 . . ?
H3A C3 H3C 109.5 . . ?
H3B C3 H3C 109.5 . . ?
C12 C11 C16 117.31(14) . . ?
C12 C11 C1 122.29(13) . . ?
C16 C11 C1 120.39(13) . . ?
O1 C12 C11 122.94(15) . . ?
O1 C12 C13 115.49(16) . . ?
C11 C12 C13 121.57(16) . . ?
C14 C13 C12 119.89(18) . . ?
C14 C13 H13 120.1 . . ?
C12 C13 H13 120.1 . . ?
C13 C14 C15 119.93(16) . . ?
C13 C14 H14 120.0 . . ?
C15 C14 H14 120.0 . . ?
C14 C15 C16 119.86(17) . . ?
C14 C15 H15 120.1 . . ?
C16 C15 H15 120.1 . . ?
C15 C16 C11 121.44(16) . . ?
C15 C16 H16 119.3 . . ?
C11 C16 H16 119.3 . . ?
C22 C21 C26 117.26(14) . . ?
C22 C21 C1 122.58(13) . . ?
C26 C21 C1 120.10(14) . . ?
O1 C22 C21 122.77(14) . . ?
O1 C22 C23 115.67(16) . . ?
C21 C22 C23 121.56(16) . . ?
C24 C23 C22 119.94(18) . . ?
C24 C23 H23 120.0 . . ?
C22 C23 H23 120.0 . . ?
C23 C24 C25 119.68(16) . . ?
C23 C24 H24 120.2 . . ?
C25 C24 H24 120.2 . . ?
C24 C25 C26 120.18(17) . . ?
C24 C25 H25 119.9 . . ?
C26 C25 H25 119.9 . . ?
C25 C26 C21 121.35(17) . . ?
C25 C26 H26 119.3 . . ?
C21 C26 H26 119.3 . . ?
C32 C31 C36 117.70(14) . . ?
C32 C31 C1 123.38(12) . . ?
C36 C31 C1 118.92(13) . . ?
C31 C32 C33 121.20(15) . . ?
C31 C32 H32 119.4 . . ?
C33 C32 H32 119.4 . . ?
C34 C33 C32 119.93(16) . . ?
C34 C33 H33 120.0 . . ?
C32 C33 H33 120.0 . . ?
O2 C34 C35 124.85(15) . . ?
O2 C34 C33 115.11(16) . . ?
C35 C34 C33 120.04(15) . . ?
C34 C35 C36 119.27(14) . . ?
C34 C35 H35 120.4 . . ?
C36 C35 H35 120.4 . . ?
C35 C36 C31 121.85(15) . . ?
C35 C36 H36 119.1 . . ?
C31 C36 H36 119.1 . . ?
C42 C41 C43 116.5(3) . 2_567 ?
C42 C41 C44 121.8(3) . . ?
C43 C41 C44 121.7(3) 2_567 . ?
C41 C42 C43 121.8(2) . . ?
C41 C42 H42 119.1 . . ?
C43 C42 H42 119.1 . . ?
C42 C43 C41 121.7(3) . 2_567 ?
C42 C43 H43 119.2 . . ?
C41 C43 H43 119.2 2_567 . ?
C41 C44 H44A 109.5 . . ?
C41 C44 H44B 109.5 . . ?
H44A C44 H44B 109.5 . . ?
C41 C44 H44C 109.5 . . ?
H44A C44 H44C 109.5 . . ?
H44B C44 H44C 109.5 . . ?
C52 C51 C53 116.9(5) . 2_656 ?
C52 C51 C54 120.7(9) . . ?
C53 C51 C54 122.4(7) 2_656 . ?
C53 C52 C51 120.8(5) . . ?
C53 C52 H52 119.6 . . ?
C51 C52 H52 119.6 . . ?
C52 C53 C51 122.4(4) . 2_656 ?
C52 C53 H53 118.8 . . ?
C51 C53 H53 118.8 2_656 . ?
C51 C54 H54A 109.5 . . ?
C51 C54 H54B 109.5 . . ?
H54A C54 H54B 109.5 . . ?
C51 C54 H54C 109.5 . . ?
H54A C54 H54C 109.5 . . ?
H54B C54 H54C 109.5 . . ?
C63 C61 C62 119.6(9) 2_656 . ?
C63 C61 C64 122.6(17) 2_656 . ?
C62 C61 C64 117.8(17) . . ?
C63 C62 C61 121.4(13) . . ?
C63 C62 H62 119.3 . . ?
C61 C62 H62 119.3 . . ?
C61 C63 C62 119.0(13) 2_656 . ?
C61 C63 H63 120.5 2_656 . ?
C62 C63 H63 120.5 . . ?
C61 C64 H64A 109.5 . . ?
C61 C64 H64B 109.5 . . ?
H64A C64 H64B 109.5 . . ?
C61 C64 H64C 109.5 . . ?
H64A C64 H64C 109.5 . . ?
H64B C64 H64C 109.5 . . ?

loop_
_geom_bond_atom_site_label_1
_geom_bond_atom_site_label_2
_geom_bond_distance
_geom_bond_site_symmetry_2
_geom_bond_publ_flag
O1 C22 1.377(2) . ?
O1 C12 1.377(2) . ?
O2 C34 1.3730(19) . ?
O2 C3 1.417(2) . ?
N1 C2 1.4652(18) . ?
N1 C1 1.4883(17) . ?
N1 H1 0.89(2) . ?
C1 C21 1.5260(19) . ?
C1 C11 1.5272(19) . ?
C1 C31 1.5324(19) . ?
C2 C2 1.515(3) 2_666 ?
C2 H2A 0.9900 . ?
C2 H2B 0.9900 . ?
C3 H3A 0.9800 . ?
C3 H3B 0.9800 . ?
C3 H3C 0.9800 . ?
C11 C12 1.380(2) . ?
C11 C16 1.397(2) . ?
C12 C13 1.395(2) . ?
C13 C14 1.372(3) . ?
C13 H13 0.9500 . ?
C14 C15 1.377(3) . ?
C14 H14 0.9500 . ?
C15 C16 1.387(2) . ?
C15 H15 0.9500 . ?
C16 H16 0.9500 . ?
C21 C22 1.377(2) . ?
C21 C26 1.396(2) . ?
C22 C23 1.394(2) . ?
C23 C24 1.370(3) . ?
C23 H23 0.9500 . ?
C24 C25 1.374(3) . ?
C24 H24 0.9500 . ?
C25 C26 1.381(2) . ?
C25 H25 0.9500 . ?
C26 H26 0.9500 . ?
C31 C32 1.381(2) . ?
C31 C36 1.393(2) . ?
C32 C33 1.393(2) . ?
C32 H32 0.9500 . ?
C33 C34 1.386(2) . ?
C33 H33 0.9500 . ?
C34 C35 1.377(3) . ?
C35 C36 1.391(2) . ?
C35 H35 0.9500 . ?
C36 H36 0.9500 . ?
C41 C42 1.373(4) . ?
C41 C43 1.377(4) 2_567 ?
C41 C44 1.503(4) . ?
C42 C43 1.373(4) . ?
C42 H42 0.9500 . ?
C43 H43 0.9500 . ?
C44 H44A 0.9800 . ?
C44 H44B 0.9800 . ?
C44 H44C 0.9800 . ?
C51 C52 1.380(5) . ?
C51 C53 1.391(7) 2_656 ?
C51 C54 1.501(7) . ?
C52 C53 1.379(7) . ?
C52 H52 0.9500 . ?
C53 H53 0.9500 . ?
C54 H54A 0.9800 . ?
C54 H54B 0.9800 . ?
C54 H54C 0.9800 . ?
C61 C63 1.343(16) 2_656 ?
C61 C62 1.389(13) . ?
C61 C64 1.525(11) . ?
C62 C63 1.368(12) . ?
C62 H62 0.9500 . ?
C63 H63 0.9500 . ?
C64 H64A 0.9800 . ?
C64 H64B 0.9800 . ?
C64 H64C 0.9800 . ?

loop_
_geom_hbond_atom_site_label_D
_geom_hbond_atom_site_label_H
_geom_hbond_atom_site_label_A
_geom_hbond_distance_DH
_geom_hbond_distance_HA
_geom_hbond_distance_DA
_geom_hbond_angle_DHA
_geom_hbond_site_symmetry_A
_geom_hbond_publ_flag
C32 H32 N1 0.95 2.42 2.7884(19) 103 . yes

loop_
_geom_torsion_atom_site_label_1
_geom_torsion_atom_site_label_2
_geom_torsion_atom_site_label_3
_geom_torsion_atom_site_label_4
_geom_torsion
_geom_torsion_site_symmetry_1
_geom_torsion_site_symmetry_2
_geom_torsion_site_symmetry_3
_geom_torsion_site_symmetry_4
_geom_torsion_publ_flag
C2 N1 C1 C21 -56.05(16) . . . . ?
C2 N1 C1 C11 63.85(15) . . . . ?
C2 N1 C1 C31 -177.06(11) . . . . ?
C1 N1 C2 C2 -172.33(15) . . . 2_666 ?
N1 C1 C11 C12 -111.19(15) . . . . ?
C21 C1 C11 C12 10.19(19) . . . . ?
C31 C1 C11 C12 130.26(15) . . . . ?
N1 C1 C11 C16 67.82(16) . . . . ?
C21 C1 C11 C16 -170.80(13) . . . . ?
C31 C1 C11 C16 -50.73(17) . . . . ?
C22 O1 C12 C11 -9.1(3) . . . . ?
C22 O1 C12 C13 171.55(18) . . . . ?
C16 C11 C12 O1 -179.25(16) . . . . ?
C1 C11 C12 O1 -0.2(3) . . . . ?
C16 C11 C12 C13 0.0(3) . . . . ?
C1 C11 C12 C13 179.08(16) . . . . ?
O1 C12 C13 C14 178.60(18) . . . . ?
C11 C12 C13 C14 -0.7(3) . . . . ?
C12 C13 C14 C15 0.8(3) . . . . ?
C13 C14 C15 C16 -0.1(3) . . . . ?
C14 C15 C16 C11 -0.6(3) . . . . ?
C12 C11 C16 C15 0.7(2) . . . . ?
C1 C11 C16 C15 -178.41(14) . . . . ?
N1 C1 C21 C22 106.97(16) . . . . ?
C11 C1 C21 C22 -12.36(19) . . . . ?
C31 C1 C21 C22 -132.47(15) . . . . ?
N1 C1 C21 C26 -70.27(17) . . . . ?
C11 C1 C21 C26 170.40(14) . . . . ?
C31 C1 C21 C26 50.29(18) . . . . ?
C12 O1 C22 C21 6.9(3) . . . . ?
C12 O1 C22 C23 -172.53(18) . . . . ?
C26 C21 C22 O1 -178.01(17) . . . . ?
C1 C21 C22 O1 4.7(3) . . . . ?
C26 C21 C22 C23 1.4(3) . . . . ?
C1 C21 C22 C23 -175.95(17) . . . . ?
O1 C22 C23 C24 179.21(19) . . . . ?
C21 C22 C23 C24 -0.2(3) . . . . ?
C22 C23 C24 C25 -1.3(3) . . . . ?
C23 C24 C25 C26 1.6(3) . . . . ?
C24 C25 C26 C21 -0.4(3) . . . . ?
C22 C21 C26 C25 -1.1(3) . . . . ?
C1 C21 C26 C25 176.33(16) . . . . ?
N1 C1 C31 C32 -6.53(18) . . . . ?
C21 C1 C31 C32 -128.67(15) . . . . ?
C11 C1 C31 C32 111.57(15) . . . . ?
N1 C1 C31 C36 173.73(12) . . . . ?
C21 C1 C31 C36 51.59(17) . . . . ?
C11 C1 C31 C36 -68.17(16) . . . . ?
C36 C31 C32 C33 -1.2(2) . . . . ?
C1 C31 C32 C33 179.07(15) . . . . ?
C31 C32 C33 C34 1.4(3) . . . . ?
C3 O2 C34 C35 -1.5(3) . . . . ?
C3 O2 C34 C33 177.47(17) . . . . ?
C32 C33 C34 O2 -179.38(16) . . . . ?
C32 C33 C34 C35 -0.4(3) . . . . ?
O2 C34 C35 C36 178.12(15) . . . . ?
C33 C34 C35 C36 -0.8(2) . . . . ?
C34 C35 C36 C31 1.0(2) . . . . ?
C32 C31 C36 C35 0.0(2) . . . . ?
C1 C31 C36 C35 179.76(13) . . . . ?
C43 C41 C42 C43 0.2(4) 2_567 . . . ?
C44 C41 C42 C43 179.9(3) . . . . ?
C41 C42 C43 C41 -0.2(4) . . . 2_567 ?
C53 C51 C52 C53 0.2(9) 2_656 . . . ?
C54 C51 C52 C53 -178.5(4) . . . . ?
C51 C52 C53 C51 -0.2(9) . . . 2_656 ?
C63 C61 C62 C63 0(2) 2_656 . . . ?
C64 C61 C62 C63 179.0(13) . . . . ?
C61 C62 C63 C61 0(2) . . . 2_656 ?
